data_7037813
loop_
_publ_author_name
'Bortoluzzi, Marco'
'Ceriotti, Alessandro'
'Ciabatti, Iacopo'
'Della Pergola, Roberto'
'Femoni, Cristina'
'Carmela Iapalucci, Maria'
'Storione, Alba'
'Zacchini, Stefano'

_publ_section_title
;
 Platinum carbonyl clusters stabilized by Sn(ii)-based fragments:
 syntheses and structures of [Pt6(CO)6(SnCl2)2(SnCl3)4](4-),
 [Pt9(CO)8(SnCl2)3(SnCl3)2(Cl2SnOCOSnCl2)](4-) and
 [Pt10(CO)14{Cl2Sn(OH)SnCl2}2](2.).
;
_journal_issue 12
_journal_name_full 'Dalton transactions (Cambridge, England : 2003)'
_journal_page_first 5001
_journal_page_last 5013
_journal_paper_doi 10.1039/c5dt04696c
_journal_volume 45
_journal_year 2016
_chemical_formula_sum 'C114 H98 Cl16 N6 O6 P4 Pt6 Sn6'
_chemical_formula_weight 4221.74
_chemical_name_systematic
; 
 ? 
;
_space_group_IT_number 2
_symmetry_cell_setting triclinic
_symmetry_space_group_name_Hall '-P 1'
_symmetry_space_group_name_H-M 'P -1'
_atom_sites_solution_hydrogens geom
_atom_sites_solution_primary direct
_atom_sites_solution_secondary difmap
_audit_creation_method SHELXL-97
_audit_update_record
;
2015-12-25 deposited with the CCDC.
2016-01-04 downloaded from the CCDC.
;
_cell_angle_alpha 69.384(5)
_cell_angle_beta 69.584(5)
_cell_angle_gamma 85.050(5)
_cell_formula_units_Z 1
_cell_length_a 13.2558(12)
_cell_length_b 15.6328(14)
_cell_length_c 18.5341(17)
_cell_measurement_reflns_used 9777
_cell_measurement_temperature 293(2)
_cell_measurement_theta_max 25.015
_cell_measurement_theta_min 2.168
_cell_volume 3366.0(6)
_computing_cell_refinement 'APEX2 (Bruker AXS, 2006)'
_computing_data_collection 'APEX2 (Bruker AXS, 2006)'
_computing_data_reduction 'SAINT (Bruker AXS, 2004)'
_computing_molecular_graphics 'SCHAKAL99 (Keller, 1999)'
_computing_publication_material 'XCIF (Bruker AXS, 2001)'
_computing_structure_refinement 'SHELXL-97 (Sheldrick, 1997)'
_computing_structure_solution 'SHELXS-97 (Sheldrick, 1990)'
_diffrn_ambient_temperature 293(2)
_diffrn_measured_fraction_theta_full 0.999
_diffrn_measured_fraction_theta_max 0.999
_diffrn_measurement_device_type 'CCD area detector'
_diffrn_measurement_method 'phi and omega scans'
_diffrn_radiation_monochromator graphite
_diffrn_radiation_source 'fine-focus sealed tube'
_diffrn_radiation_type MoK\a
_diffrn_radiation_wavelength 0.71073
_diffrn_reflns_av_R_equivalents 0.1013
_diffrn_reflns_av_unetI/netI 0.1063
_diffrn_reflns_limit_h_max 15
_diffrn_reflns_limit_h_min -15
_diffrn_reflns_limit_k_max 18
_diffrn_reflns_limit_k_min -18
_diffrn_reflns_limit_l_max 22
_diffrn_reflns_limit_l_min -22
_diffrn_reflns_number 46912
_diffrn_reflns_theta_full 25.03
_diffrn_reflns_theta_max 25.03
_diffrn_reflns_theta_min 1.39
_exptl_absorpt_coefficient_mu 7.713
_exptl_absorpt_correction_T_max 0.5126
_exptl_absorpt_correction_T_min 0.3716
_exptl_absorpt_correction_type empirical
_exptl_absorpt_process_details
;
 Data were corrected for Lorentz polarization and absorption
 effects (empirical absorption corrections SADABS).
 R(int) = 0.1822 (selected reflections only, before parameter refinement)
 R(int) = 0.0865 (selected reflections only, after parameter refinement)
;
_exptl_crystal_colour black
_exptl_crystal_density_diffrn 2.083
_exptl_crystal_density_method 'not measured'
_exptl_crystal_description prism
_exptl_crystal_F_000 1972
_exptl_crystal_size_max 0.16
_exptl_crystal_size_mid 0.13
_exptl_crystal_size_min 0.10
_refine_diff_density_max 3.210
_refine_diff_density_min -2.852
_refine_diff_density_rms 0.239
_refine_ls_extinction_method none
_refine_ls_goodness_of_fit_ref 1.024
_refine_ls_hydrogen_treatment constr
_refine_ls_matrix_type full
_refine_ls_number_parameters 571
_refine_ls_number_reflns 11887
_refine_ls_number_restraints 417
_refine_ls_restrained_S_all 1.016
_refine_ls_R_factor_all 0.0746
_refine_ls_R_factor_gt 0.0511
_refine_ls_shift/su_max 0.000
_refine_ls_shift/su_mean 0.000
_refine_ls_structure_factor_coef Fsqd
_refine_ls_weighting_details 'calc w=1/[\s^2^(Fo^2^)+(0.0439P)^2^+0.0000P] where P=(Fo^2^+2Fc^2^)/3'
_refine_ls_weighting_scheme calc
_refine_ls_wR_factor_gt 0.1271
_refine_ls_wR_factor_ref 0.1421
_reflns_number_gt 8825
_reflns_number_total 11887
_reflns_threshold_expression >2sigma(I)
_cod_data_source_file c5dt04696c1.cif
_cod_data_source_block 3_6MeCN
_cod_depositor_comments
;
The following automatic conversions were performed:

'_symmetry_cell_setting' value 'Triclinic' changed to 'triclinic'
according to
/usr/data/users/saulius/crontab/automatic-downloads/rss-feeds/RSC/lib/dictionaries/cif_core.dic
dictionary named 'cif_core.dic' version 2.4.2 from 2011-04-26.

Automatic conversion script
Id: cif_fix_values 4268 2015-11-12 08:31:59Z antanas 

 Adding full bibliography for 7037810--7037817.cif.
;
_cod_original_cell_volume 3366.0(5)
_cod_original_sg_symbol_H-M P-1
_cod_database_code 7037813

loop_
_symmetry_equiv_pos_as_xyz
'x, y, z'
'-x, -y, -z'

loop_
_atom_site_label
_atom_site_type_symbol
_atom_site_fract_x
_atom_site_fract_y
_atom_site_fract_z
_atom_site_U_iso_or_equiv
_atom_site_adp_type
_atom_site_occupancy
_atom_site_symmetry_multiplicity
_atom_site_calc_flag
_atom_site_refinement_flags
Pt1 Pt 0.63880(3) 0.11543(2) 0.37318(2) 0.03661(12) Uani 1 1 d .
Pt2 Pt 0.44790(3) 0.07271(2) 0.51205(2) 0.03534(12) Uani 1 1 d .
Pt3 Pt 0.46669(3) 0.05129(2) 0.35950(3) 0.03828(13) Uani 1 1 d .
Sn1 Sn 0.66946(6) 0.06429(5) 0.51214(5) 0.0445(2) Uani 1 1 d .
Sn2 Sn 0.66530(6) -0.04252(5) 0.32732(5) 0.0430(2) Uani 1 1 d .
Sn3 Sn 0.56579(6) 0.21163(5) 0.24791(5) 0.0443(2) Uani 1 1 d .
Cl1 Cl 0.6860(3) 0.2002(2) 0.5382(2) 0.0721(9) Uani 1 1 d .
Cl2 Cl 0.8505(2) 0.0207(2) 0.5002(2) 0.0692(9) Uani 1 1 d .
Cl3 Cl 0.7432(3) 0.0440(2) 0.1845(2) 0.0850(12) Uani 1 1 d U
Cl4 Cl 0.6148(3) -0.1723(2) 0.3050(2) 0.0661(8) Uani 1 1 d .
Cl5 Cl 0.8347(3) -0.0980(2) 0.3404(3) 0.0792(11) Uani 1 1 d .
Cl6 Cl 0.4722(3) 0.3386(2) 0.2791(2) 0.0934(13) Uani 1 1 d U
Cl7 Cl 0.4935(3) 0.2297(3) 0.1410(2) 0.0928(13) Uani 1 1 d U
Cl8 Cl 0.7242(2) 0.2998(2) 0.15089(19) 0.0681(9) Uani 1 1 d .
C1 C 0.7718(10) 0.1800(8) 0.3219(7) 0.054(3) Uani 1 1 d .
C2 C 0.4036(9) 0.1932(8) 0.4957(7) 0.055(3) Uani 1 1 d .
C3 C 0.3923(9) 0.0307(8) 0.2958(8) 0.052(3) Uani 1 1 d .
O1 O 0.8528(8) 0.2169(7) 0.2925(7) 0.096(3) Uani 1 1 d U
O2 O 0.3775(8) 0.2669(6) 0.4835(6) 0.087(3) Uani 1 1 d U
O3 O 0.3517(7) 0.0156(7) 0.2582(6) 0.076(3) Uani 1 1 d .
P1 P 0.1667(3) 0.5150(2) 0.3037(2) 0.0539(8) Uani 1 1 d .
C101 C 0.0513(6) 0.5840(5) 0.3124(6) 0.068(4) Uani 1 1 d GU
C102 C 0.0143(8) 0.6208(6) 0.3748(5) 0.080(4) Uani 1 1 d GU
H102 H 0.0518 0.6121 0.4108 0.096 Uiso 1 1 calc R
C103 C -0.0786(8) 0.6706(6) 0.3834(6) 0.094(5) Uani 1 1 d GU
H103 H -0.1033 0.6952 0.4251 0.113 Uiso 1 1 calc R
C104 C -0.1345(7) 0.6835(6) 0.3296(7) 0.105(5) Uani 1 1 d GU
H104 H -0.1967 0.7168 0.3354 0.127 Uiso 1 1 calc R
C105 C -0.0975(8) 0.6467(7) 0.2672(7) 0.103(5) Uani 1 1 d GU
H105 H -0.1350 0.6554 0.2313 0.124 Uiso 1 1 calc R
C106 C -0.0046(8) 0.5970(6) 0.2586(5) 0.080(4) Uani 1 1 d GU
H106 H 0.0201 0.5724 0.2169 0.097 Uiso 1 1 calc R
C107 C 0.2333(6) 0.5301(5) 0.1990(4) 0.052(3) Uani 1 1 d GU
C108 C 0.2428(7) 0.6170(4) 0.1405(5) 0.070(4) Uani 1 1 d GU
H108 H 0.2119 0.6660 0.1564 0.084 Uiso 1 1 calc R
C109 C 0.2985(7) 0.6304(5) 0.0581(4) 0.072(4) Uani 1 1 d GU
H109 H 0.3049 0.6885 0.0190 0.087 Uiso 1 1 calc R
C110 C 0.3447(7) 0.5571(6) 0.0343(4) 0.082(4) Uani 1 1 d GU
H110 H 0.3820 0.5661 -0.0208 0.099 Uiso 1 1 calc R
C111 C 0.3352(7) 0.4702(5) 0.0928(5) 0.074(4) Uani 1 1 d GU
H111 H 0.3661 0.4212 0.0769 0.088 Uiso 1 1 calc R
C112 C 0.2795(7) 0.4567(4) 0.1751(5) 0.063(3) Uani 1 1 d GU
H112 H 0.2731 0.3986 0.2143 0.076 Uiso 1 1 calc R
C113 C 0.1214(6) 0.3981(4) 0.3605(5) 0.050(3) Uani 1 1 d GU
C114 C 0.0154(6) 0.3718(5) 0.3784(6) 0.072(4) Uani 1 1 d GU
H114 H -0.0323 0.4151 0.3622 0.087 Uiso 1 1 calc R
C115 C -0.0193(5) 0.2806(6) 0.4204(6) 0.083(4) Uani 1 1 d GU
H115 H -0.0902 0.2629 0.4324 0.100 Uiso 1 1 calc R
C116 C 0.0520(7) 0.2157(4) 0.4446(5) 0.074(4) Uani 1 1 d GU
H116 H 0.0288 0.1547 0.4728 0.089 Uiso 1 1 calc R
C117 C 0.1580(7) 0.2420(5) 0.4268(5) 0.071(4) Uani 1 1 d GU
H117 H 0.2056 0.1986 0.4430 0.085 Uiso 1 1 calc R
C118 C 0.1927(5) 0.3332(5) 0.3847(5) 0.061(3) Uani 1 1 d GU
H118 H 0.2636 0.3509 0.3728 0.073 Uiso 1 1 calc R
C119 C 0.2549(8) 0.5459(6) 0.3438(6) 0.065(3) Uani 1 1 d GU
C120 C 0.3392(9) 0.6097(7) 0.2923(5) 0.095(5) Uani 1 1 d GU
H120 H 0.3520 0.6330 0.2361 0.114 Uiso 1 1 calc R
C121 C 0.4045(8) 0.6386(7) 0.3246(8) 0.120(6) Uani 1 1 d GU
H121 H 0.4608 0.6813 0.2901 0.145 Uiso 1 1 calc R
C122 C 0.3854(10) 0.6038(9) 0.4085(9) 0.125(6) Uani 1 1 d GU
H122 H 0.4291 0.6232 0.4301 0.150 Uiso 1 1 calc R
C123 C 0.3011(11) 0.5400(9) 0.4601(6) 0.140(7) Uani 1 1 d GU
H123 H 0.2884 0.5167 0.5162 0.167 Uiso 1 1 calc R
C124 C 0.2359(9) 0.5111(7) 0.4277(6) 0.110(5) Uani 1 1 d GU
H124 H 0.1795 0.4684 0.4622 0.132 Uiso 1 1 calc R
P2 P 0.2099(3) 0.1671(2) 0.0109(2) 0.0535(8) Uani 1 1 d .
C201 C 0.2777(7) 0.2774(4) -0.0465(5) 0.056(3) Uani 1 1 d GU
C202 C 0.3841(7) 0.2907(6) -0.0548(6) 0.075(4) Uani 1 1 d GU
H202 H 0.4226 0.2414 -0.0340 0.090 Uiso 1 1 calc R
C203 C 0.4329(6) 0.3780(7) -0.0941(6) 0.091(5) Uani 1 1 d GU
H203 H 0.5040 0.3869 -0.0996 0.109 Uiso 1 1 calc R
C204 C 0.3753(9) 0.4518(5) -0.1252(6) 0.096(5) Uani 1 1 d GU
H204 H 0.4080 0.5101 -0.1515 0.116 Uiso 1 1 calc R
C205 C 0.2690(9) 0.4384(5) -0.1169(6) 0.109(5) Uani 1 1 d GU
H205 H 0.2305 0.4878 -0.1377 0.131 Uiso 1 1 calc R
C206 C 0.2202(6) 0.3512(6) -0.0776(6) 0.083(4) Uani 1 1 d GU
H206 H 0.1491 0.3422 -0.0721 0.100 Uiso 1 1 calc R
C207 C 0.0977(6) 0.1586(6) -0.0190(6) 0.060(3) Uani 1 1 d GU
C208 C 0.1115(6) 0.1220(6) -0.0800(6) 0.071(4) Uani 1 1 d GU
H208 H 0.1773 0.0986 -0.1023 0.085 Uiso 1 1 calc R
C209 C 0.0271(8) 0.1203(7) -0.1077(5) 0.087(4) Uani 1 1 d GU
H209 H 0.0364 0.0958 -0.1485 0.105 Uiso 1 1 calc R
C210 C -0.0713(7) 0.1552(7) -0.0744(6) 0.087(4) Uani 1 1 d GU
H210 H -0.1278 0.1541 -0.0929 0.104 Uiso 1 1 calc R
C211 C -0.0851(5) 0.1918(6) -0.0133(6) 0.087(4) Uani 1 1 d GU
H211 H -0.1509 0.2152 0.0090 0.105 Uiso 1 1 calc R
C212 C -0.0007(7) 0.1935(6) 0.0143(5) 0.073(4) Uani 1 1 d GU
H212 H -0.0100 0.2180 0.0551 0.088 Uiso 1 1 calc R
C213 C 0.1642(6) 0.1506(5) 0.1176(4) 0.054(3) Uani 1 1 d GU
C214 C 0.2193(6) 0.1944(5) 0.1472(5) 0.064(3) Uani 1 1 d GU
H214 H 0.2785 0.2335 0.1111 0.077 Uiso 1 1 calc R
C215 C 0.1860(7) 0.1797(6) 0.2307(5) 0.074(4) Uani 1 1 d GU
H215 H 0.2229 0.2090 0.2505 0.089 Uiso 1 1 calc R
C216 C 0.0976(8) 0.1212(6) 0.2846(4) 0.078(4) Uani 1 1 d GU
H216 H 0.0753 0.1114 0.3404 0.093 Uiso 1 1 calc R
C217 C 0.0425(6) 0.0775(6) 0.2550(5) 0.088(4) Uani 1 1 d GU
H217 H -0.0167 0.0384 0.2911 0.106 Uiso 1 1 calc R
C218 C 0.0758(6) 0.0922(5) 0.1715(6) 0.075(4) Uani 1 1 d GU
H218 H 0.0389 0.0629 0.1517 0.089 Uiso 1 1 calc R
C219 C 0.3034(7) 0.0838(5) -0.0117(6) 0.064(3) Uani 1 1 d GU
C220 C 0.3738(8) 0.1022(6) -0.0917(5) 0.093(5) Uani 1 1 d GU
H220 H 0.3755 0.1592 -0.1313 0.112 Uiso 1 1 calc R
C221 C 0.4417(8) 0.0353(8) -0.1126(6) 0.110(5) Uani 1 1 d GU
H221 H 0.4888 0.0476 -0.1661 0.132 Uiso 1 1 calc R
C222 C 0.4392(8) -0.0500(7) -0.0535(8) 0.103(5) Uani 1 1 d GU
H222 H 0.4846 -0.0947 -0.0674 0.124 Uiso 1 1 calc R
C223 C 0.3688(8) -0.0683(5) 0.0265(7) 0.097(5) Uani 1 1 d GU
H223 H 0.3671 -0.1254 0.0661 0.116 Uiso 1 1 calc R
C224 C 0.3009(7) -0.0015(6) 0.0474(5) 0.081(4) Uani 1 1 d GU
H224 H 0.2538 -0.0138 0.1009 0.098 Uiso 1 1 calc R
N1 N 0.9726(17) 0.4444(14) 0.9332(13) 0.170(8) Uiso 1 1 d DU
C301 C 0.9775(16) 0.5212(14) 0.9044(13) 0.119(6) Uiso 1 1 d DU
C302 C 0.9854(18) 0.6146(14) 0.8681(14) 0.157(9) Uiso 1 1 d DU
H30A H 1.0600 0.6346 0.8431 0.236 Uiso 1 1 calc R
H30B H 0.9499 0.6421 0.9089 0.236 Uiso 1 1 calc R
H30C H 0.9519 0.6324 0.8270 0.236 Uiso 1 1 calc R
N2 N 0.2110(16) 0.8080(14) 0.2194(12) 0.162(7) Uiso 1 1 d DU
C401 C 0.1726(15) 0.8287(13) 0.2749(12) 0.113(6) Uiso 1 1 d DU
C402 C 0.1276(14) 0.8508(12) 0.3453(11) 0.116(6) Uiso 1 1 d DU
H40A H 0.1162 0.7963 0.3926 0.174 Uiso 1 1 calc R
H40B H 0.0600 0.8786 0.3461 0.174 Uiso 1 1 calc R
H40C H 0.1755 0.8929 0.3461 0.174 Uiso 1 1 calc R
N3 N 0.803(2) 0.427(2) 0.3066(19) 0.254(13) Uiso 1 1 d DU
C501 C 0.714(2) 0.4246(18) 0.3396(17) 0.153(8) Uiso 1 1 d DU
C502 C 0.604(2) 0.417(2) 0.3782(19) 0.242(15) Uiso 1 1 d DU
H50A H 0.5707 0.3980 0.3473 0.364 Uiso 1 1 calc R
H50B H 0.5774 0.4747 0.3819 0.364 Uiso 1 1 calc R
H50C H 0.5865 0.3720 0.4323 0.364 Uiso 1 1 calc R

loop_
_atom_site_aniso_label
_atom_site_aniso_U_11
_atom_site_aniso_U_22
_atom_site_aniso_U_33
_atom_site_aniso_U_23
_atom_site_aniso_U_13
_atom_site_aniso_U_12
Pt1 0.0366(2) 0.0303(2) 0.0328(3) 0.00130(17) -0.01119(19) -0.00268(15)
Pt2 0.0364(2) 0.0287(2) 0.0325(3) -0.00119(17) -0.01118(19) 0.00105(15)
Pt3 0.0405(2) 0.0324(2) 0.0329(3) 0.00200(18) -0.01389(19) -0.00414(16)
Sn1 0.0459(4) 0.0418(4) 0.0358(5) 0.0047(3) -0.0168(4) -0.0129(3)
Sn2 0.0479(4) 0.0353(4) 0.0360(5) -0.0064(3) -0.0086(4) 0.0019(3)
Sn3 0.0482(4) 0.0350(4) 0.0338(5) 0.0076(3) -0.0138(4) -0.0036(3)
Cl1 0.080(2) 0.0552(18) 0.085(3) -0.0237(18) -0.030(2) -0.0105(15)
Cl2 0.0553(18) 0.0666(19) 0.081(3) -0.0070(18) -0.0351(18) -0.0022(14)
Cl3 0.121(3) 0.0573(19) 0.041(2) -0.0048(16) 0.005(2) -0.0132(19)
Cl4 0.082(2) 0.0563(18) 0.064(2) -0.0235(16) -0.0240(18) -0.0057(15)
Cl5 0.0475(18) 0.074(2) 0.117(3) -0.037(2) -0.0273(19) 0.0122(15)
Cl6 0.103(3) 0.055(2) 0.067(2) 0.0064(17) 0.003(2) 0.0279(19)
Cl7 0.116(3) 0.087(3) 0.066(2) 0.020(2) -0.057(2) -0.039(2)
Cl8 0.0592(19) 0.069(2) 0.0425(19) 0.0179(15) -0.0109(15) -0.0132(15)
C1 0.049(7) 0.056(7) 0.043(8) -0.004(6) -0.012(6) 0.000(6)
C2 0.058(7) 0.051(7) 0.052(8) -0.015(6) -0.020(6) 0.007(6)
C3 0.042(7) 0.056(7) 0.045(8) -0.008(6) -0.006(6) -0.004(5)
O1 0.066(6) 0.094(7) 0.090(8) 0.018(6) -0.022(6) -0.040(5)
O2 0.122(8) 0.043(5) 0.077(7) -0.008(5) -0.033(6) 0.029(5)
O3 0.077(6) 0.099(7) 0.071(7) -0.027(6) -0.048(6) -0.008(5)
P1 0.065(2) 0.0455(17) 0.0410(19) -0.0064(14) -0.0128(16) -0.0035(14)
C101 0.077(9) 0.041(6) 0.059(9) -0.004(6) -0.002(7) -0.007(6)
C102 0.095(10) 0.068(8) 0.061(9) -0.025(7) -0.005(8) 0.002(7)
C103 0.107(10) 0.057(8) 0.097(11) -0.028(7) -0.007(8) 0.008(7)
C104 0.095(10) 0.071(9) 0.120(12) -0.021(9) -0.020(9) 0.023(8)
C105 0.104(12) 0.077(10) 0.112(13) -0.021(9) -0.033(10) 0.027(9)
C106 0.087(10) 0.070(9) 0.070(10) -0.024(8) -0.014(8) 0.020(7)
C107 0.063(7) 0.048(6) 0.036(7) 0.004(5) -0.024(6) -0.001(5)
C108 0.076(9) 0.067(8) 0.047(8) -0.010(7) -0.009(7) 0.005(7)
C109 0.077(9) 0.071(9) 0.049(8) 0.001(7) -0.020(7) 0.010(7)
C110 0.090(10) 0.099(10) 0.039(8) -0.018(8) -0.008(7) 0.018(8)
C111 0.092(10) 0.070(8) 0.058(9) -0.027(7) -0.021(8) 0.006(7)
C112 0.072(8) 0.058(7) 0.057(8) -0.011(6) -0.028(7) 0.006(6)
C113 0.059(7) 0.048(6) 0.035(7) -0.004(5) -0.013(6) -0.009(5)
C114 0.060(8) 0.062(8) 0.081(10) -0.011(7) -0.022(7) 0.004(6)
C115 0.071(9) 0.073(9) 0.101(11) -0.017(8) -0.034(8) -0.009(7)
C116 0.093(10) 0.048(7) 0.063(9) 0.001(7) -0.020(8) -0.023(7)
C117 0.087(10) 0.063(8) 0.059(9) -0.013(7) -0.029(8) -0.002(7)
C118 0.058(7) 0.054(7) 0.049(8) 0.002(6) -0.010(6) -0.010(6)
C119 0.097(10) 0.047(7) 0.053(8) -0.010(6) -0.034(7) -0.011(6)
C120 0.102(10) 0.096(10) 0.085(10) -0.022(8) -0.030(8) -0.033(8)
C121 0.128(11) 0.112(11) 0.136(13) -0.035(10) -0.063(10) -0.027(9)
C122 0.155(13) 0.127(12) 0.121(12) -0.056(10) -0.061(11) -0.023(10)
C123 0.173(13) 0.167(14) 0.113(12) -0.044(10) -0.088(10) -0.023(11)
C124 0.138(12) 0.115(11) 0.085(10) -0.027(9) -0.048(9) -0.034(9)
P2 0.0589(19) 0.0464(17) 0.053(2) -0.0111(15) -0.0215(17) 0.0000(14)
C201 0.074(8) 0.048(7) 0.040(7) -0.005(5) -0.020(6) 0.001(6)
C202 0.063(8) 0.072(9) 0.075(10) -0.011(8) -0.017(7) -0.006(7)
C203 0.080(9) 0.103(10) 0.067(9) -0.014(8) -0.005(7) -0.035(8)
C204 0.111(11) 0.083(9) 0.075(10) -0.006(8) -0.021(9) -0.031(8)
C205 0.129(12) 0.074(9) 0.100(11) -0.004(8) -0.032(10) -0.017(9)
C206 0.104(11) 0.061(8) 0.075(10) 0.005(7) -0.043(9) -0.023(7)
C207 0.051(7) 0.057(7) 0.070(9) -0.014(6) -0.027(6) 0.004(5)
C208 0.058(8) 0.083(9) 0.086(10) -0.041(8) -0.029(7) 0.003(6)
C209 0.098(11) 0.098(10) 0.069(10) -0.027(8) -0.031(9) -0.009(9)
C210 0.081(10) 0.091(10) 0.091(12) -0.014(9) -0.046(9) -0.009(8)
C211 0.060(8) 0.088(10) 0.103(12) -0.015(9) -0.033(8) -0.002(7)
C212 0.067(8) 0.071(8) 0.089(10) -0.030(8) -0.034(8) 0.012(7)
C213 0.051(7) 0.039(6) 0.061(8) -0.005(6) -0.018(6) 0.001(5)
C214 0.078(9) 0.056(7) 0.060(9) -0.008(6) -0.036(7) 0.000(6)
C215 0.099(10) 0.068(8) 0.053(9) -0.012(7) -0.030(8) -0.002(7)
C216 0.089(10) 0.070(9) 0.064(10) -0.021(8) -0.018(8) 0.003(7)
C217 0.093(11) 0.087(10) 0.060(10) -0.019(8) -0.002(8) -0.006(8)
C218 0.074(9) 0.068(8) 0.062(9) -0.004(7) -0.012(7) -0.025(7)
C219 0.062(8) 0.058(7) 0.080(10) -0.023(7) -0.037(7) 0.009(6)
C220 0.100(10) 0.109(10) 0.088(10) -0.051(8) -0.045(8) 0.038(8)
C221 0.120(11) 0.141(12) 0.110(11) -0.073(9) -0.064(9) 0.037(9)
C222 0.099(10) 0.111(10) 0.133(12) -0.069(9) -0.062(9) 0.040(8)
C223 0.089(9) 0.073(8) 0.135(12) -0.022(8) -0.061(9) 0.004(7)
C224 0.073(9) 0.045(7) 0.134(13) -0.027(8) -0.051(9) 0.011(6)

loop_
_atom_type_symbol
_atom_type_description
_atom_type_scat_dispersion_real
_atom_type_scat_dispersion_imag
_atom_type_scat_source
C C 0.0033 0.0016 'International Tables Vol C Tables 4.2.6.8 and 6.1.1.4'
H H 0.0000 0.0000 'International Tables Vol C Tables 4.2.6.8 and 6.1.1.4'
O O 0.0106 0.0060 'International Tables Vol C Tables 4.2.6.8 and 6.1.1.4'
P P 0.1023 0.0942 'International Tables Vol C Tables 4.2.6.8 and 6.1.1.4'
Cl Cl 0.1484 0.1585 'International Tables Vol C Tables 4.2.6.8 and 6.1.1.4'
Sn Sn -0.6537 1.4246 'International Tables Vol C Tables 4.2.6.8 and 6.1.1.4'
Pt Pt -1.7033 8.3905 'International Tables Vol C Tables 4.2.6.8 and 6.1.1.4'
N N 0.0061 0.0033 'International Tables Vol C Tables 4.2.6.8 and 6.1.1.4'

loop_
_geom_angle_atom_site_label_1
_geom_angle_atom_site_label_2
_geom_angle_atom_site_label_3
_geom_angle
_geom_angle_site_symmetry_1
_geom_angle_site_symmetry_3
C1 Pt1 Sn1 89.9(4) . .
C1 Pt1 Pt3 148.7(4) . .
Sn1 Pt1 Pt3 121.00(2) . .
C1 Pt1 Sn3 93.1(3) . .
Sn1 Pt1 Sn3 160.45(3) . .
Pt3 Pt1 Sn3 59.811(19) . .
C1 Pt1 Pt2 145.2(4) . .
Sn1 Pt1 Pt2 65.35(2) . .
Pt3 Pt1 Pt2 62.946(16) . .
Sn3 Pt1 Pt2 102.82(2) . .
C1 Pt1 Sn2 106.7(4) . .
Sn1 Pt1 Sn2 105.74(3) . .
Pt3 Pt1 Sn2 62.663(19) . .
Sn3 Pt1 Sn2 91.90(3) . .
Pt2 Pt1 Sn2 103.53(2) . .
C1 Pt1 Pt2 137.6(3) . 2_656
Sn1 Pt1 Pt2 64.38(2) . 2_656
Pt3 Pt1 Pt2 63.245(14) . 2_656
Sn3 Pt1 Pt2 122.66(2) . 2_656
Pt2 Pt1 Pt2 54.014(15) . 2_656
Sn2 Pt1 Pt2 55.317(19) . 2_656
C2 Pt2 Pt2 162.1(4) . 2_656
C2 Pt2 Sn2 85.0(4) . 2_656
Pt2 Pt2 Sn2 112.35(3) 2_656 2_656
C2 Pt2 Pt1 96.4(4) . .
Pt2 Pt2 Pt1 66.158(18) 2_656 .
Sn2 Pt2 Pt1 153.37(2) 2_656 .
C2 Pt2 Pt3 102.3(4) . .
Pt2 Pt2 Pt3 65.304(18) 2_656 .
Sn2 Pt2 Pt3 149.49(2) 2_656 .
Pt1 Pt2 Pt3 56.198(15) . .
C2 Pt2 Sn1 108.9(4) . .
Pt2 Pt2 Sn1 64.62(2) 2_656 .
Sn2 Pt2 Sn1 101.12(3) 2_656 .
Pt1 Pt2 Sn1 53.214(19) . .
Pt3 Pt2 Sn1 104.26(2) . .
C2 Pt2 Sn1 121.7(4) . 2_656
Pt2 Pt2 Sn1 62.23(2) 2_656 2_656
Sn2 Pt2 Sn1 98.51(3) 2_656 2_656
Pt1 Pt2 Sn1 103.20(2) . 2_656
Pt3 Pt2 Sn1 52.318(18) . 2_656
Sn1 Pt2 Sn1 126.845(18) . 2_656
C2 Pt2 Pt3 129.6(4) . 2_656
Pt2 Pt2 Pt3 61.169(17) 2_656 2_656
Sn2 Pt2 Pt3 60.389(19) 2_656 2_656
Pt1 Pt2 Pt3 100.292(17) . 2_656
Pt3 Pt2 Pt3 126.473(15) . 2_656
Sn1 Pt2 Pt3 51.912(18) . 2_656
Sn1 Pt2 Pt3 100.194(19) 2_656 2_656
C2 Pt2 Pt1 137.5(4) . 2_656
Pt2 Pt2 Pt1 59.828(17) 2_656 2_656
Sn2 Pt2 Pt1 59.436(19) 2_656 2_656
Pt1 Pt2 Pt1 125.986(15) . 2_656
Pt3 Pt2 Pt1 98.988(17) . 2_656
Sn1 Pt2 Pt1 100.767(19) . 2_656
Sn1 Pt2 Pt1 51.088(18) 2_656 2_656
Pt3 Pt2 Pt1 53.453(13) 2_656 2_656
C3 Pt3 Sn1 88.1(3) . 2_656
C3 Pt3 Pt1 151.5(3) . .
Sn1 Pt3 Pt1 119.38(2) 2_656 .
C3 Pt3 Sn3 96.1(3) . .
Sn1 Pt3 Sn3 160.52(3) 2_656 .
Pt1 Pt3 Sn3 60.75(2) . .
C3 Pt3 Sn2 106.7(3) . .
Sn1 Pt3 Sn2 105.47(3) 2_656 .
Pt1 Pt3 Sn2 61.160(19) . .
Sn3 Pt3 Sn2 91.56(2) . .
C3 Pt3 Pt2 146.2(3) . .
Sn1 Pt3 Pt2 65.92(2) 2_656 .
Pt1 Pt3 Pt2 60.856(15) . .
Sn3 Pt3 Pt2 102.02(2) . .
Sn2 Pt3 Pt2 101.15(2) . .
C3 Pt3 Pt2 133.6(3) . 2_656
Sn1 Pt3 Pt2 62.77(2) 2_656 2_656
Pt1 Pt3 Pt2 63.301(15) . 2_656
Sn3 Pt3 Pt2 123.65(2) . 2_656
Sn2 Pt3 Pt2 54.958(19) . 2_656
Pt2 Pt3 Pt2 53.527(15) . 2_656
Cl1 Sn1 Cl2 94.98(12) . .
Cl1 Sn1 Pt1 106.56(9) . .
Cl2 Sn1 Pt1 112.15(9) . .
Cl1 Sn1 Pt3 109.87(9) . 2_656
Cl2 Sn1 Pt3 110.72(8) . 2_656
Pt1 Sn1 Pt3 119.62(3) . 2_656
Cl1 Sn1 Pt2 101.37(9) . .
Cl2 Sn1 Pt2 163.55(9) . .
Pt1 Sn1 Pt2 61.44(2) . .
Pt3 Sn1 Pt2 65.32(2) 2_656 .
Cl1 Sn1 Pt2 154.51(9) . 2_656
Cl2 Sn1 Pt2 110.51(9) . 2_656
Pt1 Sn1 Pt2 64.53(2) . 2_656
Pt3 Sn1 Pt2 61.76(2) 2_656 2_656
Pt2 Sn1 Pt2 53.155(18) . 2_656
Cl3 Sn2 Cl5 93.72(15) . .
Cl3 Sn2 Cl4 94.36(13) . .
Cl5 Sn2 Cl4 96.15(12) . .
Cl3 Sn2 Pt2 157.05(9) . 2_656
Cl5 Sn2 Pt2 98.51(10) . 2_656
Cl4 Sn2 Pt2 103.49(9) . 2_656
Cl3 Sn2 Pt1 93.03(9) . .
Cl5 Sn2 Pt1 103.86(9) . .
Cl4 Sn2 Pt1 158.15(9) . .
Pt2 Sn2 Pt1 65.25(2) 2_656 .
Cl3 Sn2 Pt3 97.75(10) . .
Cl5 Sn2 Pt3 157.31(10) . .
Cl4 Sn2 Pt3 102.39(9) . .
Pt2 Sn2 Pt3 64.65(2) 2_656 .
Pt1 Sn2 Pt3 56.177(17) . .
Cl8 Sn3 Cl6 94.77(13) . .
Cl8 Sn3 Cl7 91.10(13) . .
Cl6 Sn3 Cl7 92.50(16) . .
Cl8 Sn3 Pt3 150.75(8) . .
Cl6 Sn3 Pt3 111.19(9) . .
Cl7 Sn3 Pt3 100.64(9) . .
Cl8 Sn3 Pt1 100.66(8) . .
Cl6 Sn3 Pt1 108.00(11) . .
Cl7 Sn3 Pt1 155.20(10) . .
Pt3 Sn3 Pt1 59.435(19) . .
O1 C1 Pt1 178.1(11) . .
O2 C2 Pt2 178.1(11) . .
O3 C3 Pt3 176.9(11) . .
C119 P1 C107 110.0(5) . .
C119 P1 C101 110.9(5) . .
C107 P1 C101 108.4(4) . .
C119 P1 C113 109.2(4) . .
C107 P1 C113 110.1(4) . .
C101 P1 C113 108.2(4) . .
C102 C101 C106 120.0 . .
C102 C101 P1 120.6(6) . .
C106 C101 P1 119.4(6) . .
C101 C102 C103 120.0 . .
C101 C102 H102 120.0 . .
C103 C102 H102 120.0 . .
C104 C103 C102 120.0 . .
C104 C103 H103 120.0 . .
C102 C103 H103 120.0 . .
C105 C104 C103 120.0 . .
C105 C104 H104 120.0 . .
C103 C104 H104 120.0 . .
C104 C105 C106 120.0 . .
C104 C105 H105 120.0 . .
C106 C105 H105 120.0 . .
C105 C106 C101 120.0 . .
C105 C106 H106 120.0 . .
C101 C106 H106 120.0 . .
C108 C107 C112 120.0 . .
C108 C107 P1 119.4(5) . .
C112 C107 P1 120.6(5) . .
C107 C108 C109 120.0 . .
C107 C108 H108 120.0 . .
C109 C108 H108 120.0 . .
C108 C109 C110 120.0 . .
C108 C109 H109 120.0 . .
C110 C109 H109 120.0 . .
C109 C110 C111 120.0 . .
C109 C110 H110 120.0 . .
C111 C110 H110 120.0 . .
C112 C111 C110 120.0 . .
C112 C111 H111 120.0 . .
C110 C111 H111 120.0 . .
C111 C112 C107 120.0 . .
C111 C112 H112 120.0 . .
C107 C112 H112 120.0 . .
C114 C113 C118 120.0 . .
C114 C113 P1 119.8(5) . .
C118 C113 P1 120.2(5) . .
C115 C114 C113 120.0 . .
C115 C114 H114 120.0 . .
C113 C114 H114 120.0 . .
C114 C115 C116 120.0 . .
C114 C115 H115 120.0 . .
C116 C115 H115 120.0 . .
C117 C116 C115 120.0 . .
C117 C116 H116 120.0 . .
C115 C116 H116 120.0 . .
C118 C117 C116 120.0 . .
C118 C117 H117 120.0 . .
C116 C117 H117 120.0 . .
C117 C118 C113 120.0 . .
C117 C118 H118 120.0 . .
C113 C118 H118 120.0 . .
C120 C119 C124 120.0 . .
C120 C119 P1 119.9(6) . .
C124 C119 P1 119.9(6) . .
C121 C120 C119 120.0 . .
C121 C120 H120 120.0 . .
C119 C120 H120 120.0 . .
C120 C121 C122 120.0 . .
C120 C121 H121 120.0 . .
C122 C121 H121 120.0 . .
C123 C122 C121 120.0 . .
C123 C122 H122 120.0 . .
C121 C122 H122 120.0 . .
C124 C123 C122 120.0 . .
C124 C123 H123 120.0 . .
C122 C123 H123 120.0 . .
C123 C124 C119 120.0 . .
C123 C124 H124 120.0 . .
C119 C124 H124 120.0 . .
C219 P2 C213 110.9(4) . .
C219 P2 C207 109.0(4) . .
C213 P2 C207 109.6(4) . .
C219 P2 C201 107.5(4) . .
C213 P2 C201 109.4(4) . .
C207 P2 C201 110.4(4) . .
C202 C201 C206 120.0 . .
C202 C201 P2 120.7(5) . .
C206 C201 P2 119.1(5) . .
C201 C202 C203 120.0 . .
C201 C202 H202 120.0 . .
C203 C202 H202 120.0 . .
C202 C203 C204 120.0 . .
C202 C203 H203 120.0 . .
C204 C203 H203 120.0 . .
C205 C204 C203 120.0 . .
C205 C204 H204 120.0 . .
C203 C204 H204 120.0 . .
C204 C205 C206 120.0 . .
C204 C205 H205 120.0 . .
C206 C205 H205 120.0 . .
C205 C206 C201 120.0 . .
C205 C206 H206 120.0 . .
C201 C206 H206 120.0 . .
C208 C207 C212 120.0 . .
C208 C207 P2 119.3(5) . .
C212 C207 P2 120.6(5) . .
C209 C208 C207 120.0 . .
C209 C208 H208 120.0 . .
C207 C208 H208 120.0 . .
C210 C209 C208 120.0 . .
C210 C209 H209 120.0 . .
C208 C209 H209 120.0 . .
C209 C210 C211 120.0 . .
C209 C210 H210 120.0 . .
C211 C210 H210 120.0 . .
C212 C211 C210 120.0 . .
C212 C211 H211 120.0 . .
C210 C211 H211 120.0 . .
C211 C212 C207 120.0 . .
C211 C212 H212 120.0 . .
C207 C212 H212 120.0 . .
C214 C213 C218 120.0 . .
C214 C213 P2 119.7(5) . .
C218 C213 P2 120.3(5) . .
C213 C214 C215 120.0 . .
C213 C214 H214 120.0 . .
C215 C214 H214 120.0 . .
C216 C215 C214 120.0 . .
C216 C215 H215 120.0 . .
C214 C215 H215 120.0 . .
C215 C216 C217 120.0 . .
C215 C216 H216 120.0 . .
C217 C216 H216 120.0 . .
C218 C217 C216 120.0 . .
C218 C217 H217 120.0 . .
C216 C217 H217 120.0 . .
C217 C218 C213 120.0 . .
C217 C218 H218 120.0 . .
C213 C218 H218 120.0 . .
C220 C219 C224 120.0 . .
C220 C219 P2 118.8(6) . .
C224 C219 P2 121.0(6) . .
C221 C220 C219 120.0 . .
C221 C220 H220 120.0 . .
C219 C220 H220 120.0 . .
C220 C221 C222 120.0 . .
C220 C221 H221 120.0 . .
C222 C221 H221 120.0 . .
C223 C222 C221 120.0 . .
C223 C222 H222 120.0 . .
C221 C222 H222 120.0 . .
C224 C223 C222 120.0 . .
C224 C223 H223 120.0 . .
C222 C223 H223 120.0 . .
C223 C224 C219 120.0 . .
C223 C224 H224 120.0 . .
C219 C224 H224 120.0 . .
N1 C301 C302 179(3) . .
C301 C302 H30A 109.5 . .
C301 C302 H30B 109.5 . .
H30A C302 H30B 109.5 . .
C301 C302 H30C 109.5 . .
H30A C302 H30C 109.5 . .
H30B C302 H30C 109.5 . .
N2 C401 C402 177(2) . .
C401 C402 H40A 109.5 . .
C401 C402 H40B 109.5 . .
H40A C402 H40B 109.5 . .
C401 C402 H40C 109.5 . .
H40A C402 H40C 109.5 . .
H40B C402 H40C 109.5 . .
N3 C501 C502 176(4) . .
C501 C502 H50A 109.5 . .
C501 C502 H50B 109.5 . .
H50A C502 H50B 109.5 . .
C501 C502 H50C 109.5 . .
H50A C502 H50C 109.5 . .
H50B C502 H50C 109.5 . .

loop_
_geom_bond_atom_site_label_1
_geom_bond_atom_site_label_2
_geom_bond_distance
_geom_bond_site_symmetry_2
Pt1 C1 1.869(13) .
Pt1 Sn1 2.5810(9) .
Pt1 Pt3 2.6929(6) .
Pt1 Sn3 2.7289(8) .
Pt1 Pt2 2.8305(6) .
Pt1 Sn2 2.8395(8) .
Pt1 Pt2 2.9947(6) 2_656
Pt2 C2 1.875(11) .
Pt2 Pt2 2.6492(7) 2_656
Pt2 Sn2 2.7117(9) 2_656
Pt2 Pt3 2.8861(6) .
Pt2 Sn1 2.9291(8) .
Pt2 Sn1 2.9909(8) 2_656
Pt2 Pt3 2.9932(6) 2_656
Pt2 Pt1 2.9947(6) 2_656
Pt3 C3 1.899(14) .
Pt3 Sn1 2.5927(8) 2_656
Pt3 Sn3 2.7033(8) .
Pt3 Sn2 2.8795(8) .
Pt3 Pt2 2.9932(6) 2_656
Sn1 Cl1 2.382(3) .
Sn1 Cl2 2.393(3) .
Sn1 Pt3 2.5927(8) 2_656
Sn1 Pt2 2.9909(8) 2_656
Sn2 Cl3 2.391(3) .
Sn2 Cl5 2.397(3) .
Sn2 Cl4 2.398(3) .
Sn2 Pt2 2.7117(9) 2_656
Sn3 Cl8 2.379(3) .
Sn3 Cl6 2.387(3) .
Sn3 Cl7 2.410(4) .
C1 O1 1.122(13) .
C2 O2 1.141(13) .
C3 O3 1.110(13) .
P1 C119 1.764(8) .
P1 C107 1.767(7) .
P1 C101 1.787(7) .
P1 C113 1.790(6) .
C101 C102 1.3900 .
C101 C106 1.3900 .
C102 C103 1.3900 .
C102 H102 0.9300 .
C103 C104 1.3900 .
C103 H103 0.9300 .
C104 C105 1.3900 .
C104 H104 0.9300 .
C105 C106 1.3900 .
C105 H105 0.9300 .
C106 H106 0.9300 .
C107 C108 1.3900 .
C107 C112 1.3900 .
C108 C109 1.3900 .
C108 H108 0.9300 .
C109 C110 1.3900 .
C109 H109 0.9300 .
C110 C111 1.3900 .
C110 H110 0.9300 .
C111 C112 1.3900 .
C111 H111 0.9300 .
C112 H112 0.9300 .
C113 C114 1.3900 .
C113 C118 1.3900 .
C114 C115 1.3900 .
C114 H114 0.9300 .
C115 C116 1.3900 .
C115 H115 0.9300 .
C116 C117 1.3900 .
C116 H116 0.9300 .
C117 C118 1.3900 .
C117 H117 0.9300 .
C118 H118 0.9300 .
C119 C120 1.3900 .
C119 C124 1.3900 .
C120 C121 1.3900 .
C120 H120 0.9300 .
C121 C122 1.3900 .
C121 H121 0.9300 .
C122 C123 1.3900 .
C122 H122 0.9300 .
C123 C124 1.3900 .
C123 H123 0.9300 .
C124 H124 0.9300 .
P2 C219 1.775(7) .
P2 C213 1.783(7) .
P2 C207 1.789(7) .
P2 C201 1.794(7) .
C201 C202 1.3900 .
C201 C206 1.3900 .
C202 C203 1.3900 .
C202 H202 0.9300 .
C203 C204 1.3900 .
C203 H203 0.9300 .
C204 C205 1.3900 .
C204 H204 0.9300 .
C205 C206 1.3900 .
C205 H205 0.9300 .
C206 H206 0.9300 .
C207 C208 1.3900 .
C207 C212 1.3900 .
C208 C209 1.3900 .
C208 H208 0.9300 .
C209 C210 1.3900 .
C209 H209 0.9300 .
C210 C211 1.3900 .
C210 H210 0.9300 .
C211 C212 1.3900 .
C211 H211 0.9300 .
C212 H212 0.9300 .
C213 C214 1.3900 .
C213 C218 1.3900 .
C214 C215 1.3900 .
C214 H214 0.9300 .
C215 C216 1.3900 .
C215 H215 0.9300 .
C216 C217 1.3900 .
C216 H216 0.9300 .
C217 C218 1.3900 .
C217 H217 0.9300 .
C218 H218 0.9300 .
C219 C220 1.3900 .
C219 C224 1.3900 .
C220 C221 1.3900 .
C220 H220 0.9300 .
C221 C222 1.3900 .
C221 H221 0.9300 .
C222 C223 1.3900 .
C222 H222 0.9300 .
C223 C224 1.3900 .
C223 H223 0.9300 .
C224 H224 0.9300 .
N1 C301 1.126(18) .
C301 C302 1.371(18) .
C302 H30A 0.9600 .
C302 H30B 0.9600 .
C302 H30C 0.9600 .
N2 C401 1.124(17) .
C401 C402 1.385(17) .
C402 H40A 0.9600 .
C402 H40B 0.9600 .
C402 H40C 0.9600 .
N3 C501 1.117(19) .
C501 C502 1.377(19) .
C502 H50A 0.9600 .
C502 H50B 0.9600 .
C502 H50C 0.9600 .

loop_
_geom_torsion_atom_site_label_1
_geom_torsion_atom_site_label_2
_geom_torsion_atom_site_label_3
_geom_torsion_atom_site_label_4
_geom_torsion
_geom_torsion_site_symmetry_1
_geom_torsion_site_symmetry_4
C1 Pt1 Pt2 C2 60.5(7) . .
Sn1 Pt1 Pt2 C2 108.9(4) . .
Pt3 Pt1 Pt2 C2 -100.5(4) . .
Sn3 Pt1 Pt2 C2 -54.6(4) . .
Sn2 Pt1 Pt2 C2 -149.7(4) . .
Pt2 Pt1 Pt2 C2 -175.8(4) 2_656 .
C1 Pt1 Pt2 Pt2 -123.7(6) . 2_656
Sn1 Pt1 Pt2 Pt2 -75.24(2) . 2_656
Pt3 Pt1 Pt2 Pt2 75.296(19) . 2_656
Sn3 Pt1 Pt2 Pt2 121.24(2) . 2_656
Sn2 Pt1 Pt2 Pt2 26.09(2) . 2_656
C1 Pt1 Pt2 Sn2 -31.0(6) . 2_656
Sn1 Pt1 Pt2 Sn2 17.41(5) . 2_656
Pt3 Pt1 Pt2 Sn2 167.95(5) . 2_656
Sn3 Pt1 Pt2 Sn2 -146.11(5) . 2_656
Sn2 Pt1 Pt2 Sn2 118.74(4) . 2_656
Pt2 Pt1 Pt2 Sn2 92.65(5) 2_656 2_656
C1 Pt1 Pt2 Pt3 161.0(6) . .
Sn1 Pt1 Pt2 Pt3 -150.54(2) . .
Sn3 Pt1 Pt2 Pt3 45.95(2) . .
Sn2 Pt1 Pt2 Pt3 -49.21(2) . .
Pt2 Pt1 Pt2 Pt3 -75.296(19) 2_656 .
C1 Pt1 Pt2 Sn1 -48.4(6) . .
Pt3 Pt1 Pt2 Sn1 150.54(2) . .
Sn3 Pt1 Pt2 Sn1 -163.51(3) . .
Sn2 Pt1 Pt2 Sn1 101.33(3) . .
Pt2 Pt1 Pt2 Sn1 75.24(2) 2_656 .
C1 Pt1 Pt2 Sn1 -174.8(6) . 2_656
Sn1 Pt1 Pt2 Sn1 -126.417(19) . 2_656
Pt3 Pt1 Pt2 Sn1 24.123(18) . 2_656
Sn3 Pt1 Pt2 Sn1 70.07(3) . 2_656
Sn2 Pt1 Pt2 Sn1 -25.09(3) . 2_656
Pt2 Pt1 Pt2 Sn1 -51.173(19) 2_656 2_656
C1 Pt1 Pt2 Pt3 -71.7(6) . 2_656
Sn1 Pt1 Pt2 Pt3 -23.28(2) . 2_656
Pt3 Pt1 Pt2 Pt3 127.265(15) . 2_656
Sn3 Pt1 Pt2 Pt3 173.21(2) . 2_656
Sn2 Pt1 Pt2 Pt3 78.06(2) . 2_656
Pt2 Pt1 Pt2 Pt3 51.969(14) 2_656 2_656
C1 Pt1 Pt2 Pt1 -123.7(6) . 2_656
Sn1 Pt1 Pt2 Pt1 -75.24(2) . 2_656
Pt3 Pt1 Pt2 Pt1 75.296(19) . 2_656
Sn3 Pt1 Pt2 Pt1 121.24(2) . 2_656
Sn2 Pt1 Pt2 Pt1 26.09(2) . 2_656
Pt2 Pt1 Pt2 Pt1 0.0 2_656 2_656
C1 Pt1 Pt3 C3 5.9(9) . .
Sn1 Pt1 Pt3 C3 -163.5(7) . .
Sn3 Pt1 Pt3 C3 39.2(7) . .
Pt2 Pt1 Pt3 C3 165.0(7) . .
Sn2 Pt1 Pt3 C3 -70.9(7) . .
Pt2 Pt1 Pt3 C3 -133.7(7) 2_656 .
C1 Pt1 Pt3 Sn1 169.1(7) . 2_656
Sn1 Pt1 Pt3 Sn1 -0.35(5) . 2_656
Sn3 Pt1 Pt3 Sn1 -157.62(3) . 2_656
Pt2 Pt1 Pt3 Sn1 -31.79(3) . 2_656
Sn2 Pt1 Pt3 Sn1 92.26(3) . 2_656
Pt2 Pt1 Pt3 Sn1 29.44(3) 2_656 2_656
C1 Pt1 Pt3 Sn3 -33.3(7) . .
Sn1 Pt1 Pt3 Sn3 157.27(3) . .
Pt2 Pt1 Pt3 Sn3 125.83(2) . .
Sn2 Pt1 Pt3 Sn3 -110.12(3) . .
Pt2 Pt1 Pt3 Sn3 -172.94(2) 2_656 .
C1 Pt1 Pt3 Sn2 76.9(7) . .
Sn1 Pt1 Pt3 Sn2 -92.61(3) . .
Sn3 Pt1 Pt3 Sn2 110.12(3) . .
Pt2 Pt1 Pt3 Sn2 -124.04(2) . .
Pt2 Pt1 Pt3 Sn2 -62.82(2) 2_656 .
C1 Pt1 Pt3 Pt2 -159.1(7) . .
Sn1 Pt1 Pt3 Pt2 31.43(3) . .
Sn3 Pt1 Pt3 Pt2 -125.83(2) . .
Sn2 Pt1 Pt3 Pt2 124.04(2) . .
Pt2 Pt1 Pt3 Pt2 61.222(16) 2_656 .
C1 Pt1 Pt3 Pt2 139.7(7) . 2_656
Sn1 Pt1 Pt3 Pt2 -29.79(3) . 2_656
Sn3 Pt1 Pt3 Pt2 172.94(2) . 2_656
Pt2 Pt1 Pt3 Pt2 -61.222(16) . 2_656
Sn2 Pt1 Pt3 Pt2 62.82(2) . 2_656
C2 Pt2 Pt3 C3 -77.7(7) . .
Pt2 Pt2 Pt3 C3 115.9(6) 2_656 .
Sn2 Pt2 Pt3 C3 23.4(6) 2_656 .
Pt1 Pt2 Pt3 C3 -167.2(6) . .
Sn1 Pt2 Pt3 C3 168.8(6) . .
Sn1 Pt2 Pt3 C3 43.0(6) 2_656 .
Pt3 Pt2 Pt3 C3 115.9(6) 2_656 .
Pt1 Pt2 Pt3 C3 65.2(6) 2_656 .
C2 Pt2 Pt3 Sn1 -120.7(4) . 2_656
Pt2 Pt2 Pt3 Sn1 72.97(2) 2_656 2_656
Sn2 Pt2 Pt3 Sn1 -19.56(4) 2_656 2_656
Pt1 Pt2 Pt3 Sn1 149.82(2) . 2_656
Sn1 Pt2 Pt3 Sn1 125.84(2) . 2_656
Pt3 Pt2 Pt3 Sn1 72.97(2) 2_656 2_656
Pt1 Pt2 Pt3 Sn1 22.23(2) 2_656 2_656
C2 Pt2 Pt3 Pt1 89.5(4) . .
Pt2 Pt2 Pt3 Pt1 -76.848(19) 2_656 .
Sn2 Pt2 Pt3 Pt1 -169.38(4) 2_656 .
Sn1 Pt2 Pt3 Pt1 -23.979(19) . .
Sn1 Pt2 Pt3 Pt1 -149.82(2) 2_656 .
Pt3 Pt2 Pt3 Pt1 -76.848(19) 2_656 .
Pt1 Pt2 Pt3 Pt1 -127.591(14) 2_656 .
C2 Pt2 Pt3 Sn3 43.2(4) . .
Pt2 Pt2 Pt3 Sn3 -123.17(2) 2_656 .
Sn2 Pt2 Pt3 Sn3 144.30(4) 2_656 .
Pt1 Pt2 Pt3 Sn3 -46.32(2) . .
Sn1 Pt2 Pt3 Sn3 -70.30(3) . .
Sn1 Pt2 Pt3 Sn3 163.86(3) 2_656 .
Pt3 Pt2 Pt3 Sn3 -123.17(2) 2_656 .
Pt1 Pt2 Pt3 Sn3 -173.912(19) 2_656 .
C2 Pt2 Pt3 Sn2 137.2(4) . .
Pt2 Pt2 Pt3 Sn2 -29.13(2) 2_656 .
Sn2 Pt2 Pt3 Sn2 -121.66(4) 2_656 .
Pt1 Pt2 Pt3 Sn2 47.715(19) . .
Sn1 Pt2 Pt3 Sn2 23.74(2) . .
Sn1 Pt2 Pt3 Sn2 -102.10(3) 2_656 .
Pt3 Pt2 Pt3 Sn2 -29.13(2) 2_656 .
Pt1 Pt2 Pt3 Sn2 -79.88(2) 2_656 .
C2 Pt2 Pt3 Pt2 166.3(4) . 2_656
Sn2 Pt2 Pt3 Pt2 -92.53(4) 2_656 2_656
Pt1 Pt2 Pt3 Pt2 76.848(19) . 2_656
Sn1 Pt2 Pt3 Pt2 52.869(19) . 2_656
Sn1 Pt2 Pt3 Pt2 -72.97(2) 2_656 2_656
Pt3 Pt2 Pt3 Pt2 0.0 2_656 2_656
Pt1 Pt2 Pt3 Pt2 -50.743(15) 2_656 2_656
C1 Pt1 Sn1 Cl1 60.6(4) . .
Pt3 Pt1 Sn1 Cl1 -124.88(9) . .
Sn3 Pt1 Sn1 Cl1 -38.37(13) . .
Pt2 Pt1 Sn1 Cl1 -94.15(9) . .
Sn2 Pt1 Sn1 Cl1 167.91(9) . .
Pt2 Pt1 Sn1 Cl1 -154.35(9) 2_656 .
C1 Pt1 Sn1 Cl2 -42.1(4) . .
Pt3 Pt1 Sn1 Cl2 132.48(9) . .
Sn3 Pt1 Sn1 Cl2 -141.01(11) . .
Pt2 Pt1 Sn1 Cl2 163.21(9) . .
Sn2 Pt1 Sn1 Cl2 65.27(9) . .
Pt2 Pt1 Sn1 Cl2 103.01(9) 2_656 .
C1 Pt1 Sn1 Pt3 -174.2(3) . 2_656
Pt3 Pt1 Sn1 Pt3 0.35(5) . 2_656
Sn3 Pt1 Sn1 Pt3 86.86(8) . 2_656
Pt2 Pt1 Sn1 Pt3 31.08(3) . 2_656
Sn2 Pt1 Sn1 Pt3 -66.86(4) . 2_656
Pt2 Pt1 Sn1 Pt3 -29.12(3) 2_656 2_656
C1 Pt1 Sn1 Pt2 154.7(3) . .
Pt3 Pt1 Sn1 Pt2 -30.73(2) . .
Sn3 Pt1 Sn1 Pt2 55.78(8) . .
Sn2 Pt1 Sn1 Pt2 -97.94(2) . .
Pt2 Pt1 Sn1 Pt2 -60.202(17) 2_656 .
C1 Pt1 Sn1 Pt2 -145.1(3) . 2_656
Pt3 Pt1 Sn1 Pt2 29.47(2) . 2_656
Sn3 Pt1 Sn1 Pt2 115.98(8) . 2_656
Pt2 Pt1 Sn1 Pt2 60.202(17) . 2_656
Sn2 Pt1 Sn1 Pt2 -37.74(2) . 2_656
C2 Pt2 Sn1 Cl1 19.1(4) . .
Pt2 Pt2 Sn1 Cl1 -178.97(10) 2_656 .
Sn2 Pt2 Sn1 Cl1 -69.35(9) 2_656 .
Pt1 Pt2 Sn1 Cl1 102.79(9) . .
Pt3 Pt2 Sn1 Cl1 127.73(9) . .
Sn1 Pt2 Sn1 Cl1 -178.97(10) 2_656 .
Pt3 Pt2 Sn1 Cl1 -106.81(10) 2_656 .
Pt1 Pt2 Sn1 Cl1 -130.00(9) 2_656 .
C2 Pt2 Sn1 Cl2 -154.5(5) . .
Pt2 Pt2 Sn1 Cl2 7.4(3) 2_656 .
Sn2 Pt2 Sn1 Cl2 117.0(3) 2_656 .
Pt1 Pt2 Sn1 Cl2 -70.9(3) . .
Pt3 Pt2 Sn1 Cl2 -45.9(3) . .
Sn1 Pt2 Sn1 Cl2 7.4(3) 2_656 .
Pt3 Pt2 Sn1 Cl2 79.5(3) 2_656 .
Pt1 Pt2 Sn1 Cl2 56.3(3) 2_656 .
C2 Pt2 Sn1 Pt1 -83.7(4) . .
Pt2 Pt2 Sn1 Pt1 78.24(2) 2_656 .
Sn2 Pt2 Sn1 Pt1 -172.15(2) 2_656 .
Pt3 Pt2 Sn1 Pt1 24.94(2) . .
Sn1 Pt2 Sn1 Pt1 78.24(2) 2_656 .
Pt3 Pt2 Sn1 Pt1 150.40(3) 2_656 .
Pt1 Pt2 Sn1 Pt1 127.203(17) 2_656 .
C2 Pt2 Sn1 Pt3 125.9(4) . 2_656
Pt2 Pt2 Sn1 Pt3 -72.16(2) 2_656 2_656
Sn2 Pt2 Sn1 Pt3 37.46(2) 2_656 2_656
Pt1 Pt2 Sn1 Pt3 -150.40(3) . 2_656
Pt3 Pt2 Sn1 Pt3 -125.458(19) . 2_656
Sn1 Pt2 Sn1 Pt3 -72.16(2) 2_656 2_656
Pt1 Pt2 Sn1 Pt3 -23.19(2) 2_656 2_656
C2 Pt2 Sn1 Pt2 -161.9(4) . 2_656
Sn2 Pt2 Sn1 Pt2 109.62(3) 2_656 2_656
Pt1 Pt2 Sn1 Pt2 -78.24(2) . 2_656
Pt3 Pt2 Sn1 Pt2 -53.295(18) . 2_656
Sn1 Pt2 Sn1 Pt2 0.0 2_656 2_656
Pt3 Pt2 Sn1 Pt2 72.16(2) 2_656 2_656
Pt1 Pt2 Sn1 Pt2 48.968(17) 2_656 2_656
C1 Pt1 Sn2 Cl3 -50.8(4) . .
Sn1 Pt1 Sn2 Cl3 -145.53(11) . .
Pt3 Pt1 Sn2 Cl3 97.30(11) . .
Sn3 Pt1 Sn2 Cl3 43.00(11) . .
Pt2 Pt1 Sn2 Cl3 146.67(11) . .
Pt2 Pt1 Sn2 Cl3 172.31(11) 2_656 .
C1 Pt1 Sn2 Cl5 43.8(4) . .
Sn1 Pt1 Sn2 Cl5 -50.94(11) . .
Pt3 Pt1 Sn2 Cl5 -168.11(11) . .
Sn3 Pt1 Sn2 Cl5 137.59(10) . .
Pt2 Pt1 Sn2 Cl5 -118.74(10) . .
Pt2 Pt1 Sn2 Cl5 -93.10(10) 2_656 .
C1 Pt1 Sn2 Cl4 -160.5(4) . .
Sn1 Pt1 Sn2 Cl4 104.8(2) . .
Pt3 Pt1 Sn2 Cl4 -12.4(2) . .
Sn3 Pt1 Sn2 Cl4 -66.7(2) . .
Pt2 Pt1 Sn2 Cl4 37.0(2) . .
Pt2 Pt1 Sn2 Cl4 62.6(2) 2_656 .
C1 Pt1 Sn2 Pt2 136.9(4) . 2_656
Sn1 Pt1 Sn2 Pt2 42.16(3) . 2_656
Pt3 Pt1 Sn2 Pt2 -75.017(19) . 2_656
Sn3 Pt1 Sn2 Pt2 -129.32(2) . 2_656
Pt2 Pt1 Sn2 Pt2 -25.64(2) . 2_656
C1 Pt1 Sn2 Pt3 -148.1(4) . .
Sn1 Pt1 Sn2 Pt3 117.18(3) . .
Sn3 Pt1 Sn2 Pt3 -54.30(2) . .
Pt2 Pt1 Sn2 Pt3 49.377(18) . .
Pt2 Pt1 Sn2 Pt3 75.017(19) 2_656 .
C3 Pt3 Sn2 Cl3 63.5(4) . .
Sn1 Pt3 Sn2 Cl3 156.15(10) 2_656 .
Pt1 Pt3 Sn2 Cl3 -88.46(10) . .
Sn3 Pt3 Sn2 Cl3 -33.42(10) . .
Pt2 Pt3 Sn2 Cl3 -135.99(10) . .
Pt2 Pt3 Sn2 Cl3 -164.56(10) 2_656 .
C3 Pt3 Sn2 Cl5 -176.9(4) . .
Sn1 Pt3 Sn2 Cl5 -84.2(2) 2_656 .
Pt1 Pt3 Sn2 Cl5 31.2(2) . .
Sn3 Pt3 Sn2 Cl5 86.3(2) . .
Pt2 Pt3 Sn2 Cl5 -16.3(2) . .
Pt2 Pt3 Sn2 Cl5 -44.9(2) 2_656 .
C3 Pt3 Sn2 Cl4 -32.8(4) . .
Sn1 Pt3 Sn2 Cl4 59.92(9) 2_656 .
Pt1 Pt3 Sn2 Cl4 175.31(9) . .
Sn3 Pt3 Sn2 Cl4 -129.65(9) . .
Pt2 Pt3 Sn2 Cl4 127.78(9) . .
Pt2 Pt3 Sn2 Cl4 99.21(9) 2_656 .
C3 Pt3 Sn2 Pt2 -132.0(4) . 2_656
Sn1 Pt3 Sn2 Pt2 -39.29(3) 2_656 2_656
Pt1 Pt3 Sn2 Pt2 76.10(2) . 2_656
Sn3 Pt3 Sn2 Pt2 131.14(2) . 2_656
Pt2 Pt3 Sn2 Pt2 28.57(2) . 2_656
C3 Pt3 Sn2 Pt1 151.9(4) . .
Sn1 Pt3 Sn2 Pt1 -115.39(3) 2_656 .
Sn3 Pt3 Sn2 Pt1 55.04(2) . .
Pt2 Pt3 Sn2 Pt1 -47.530(18) . .
Pt2 Pt3 Sn2 Pt1 -76.10(2) 2_656 .
C3 Pt3 Sn3 Cl8 -110.3(4) . .
Sn1 Pt3 Sn3 Cl8 148.0(2) 2_656 .
Pt1 Pt3 Sn3 Cl8 52.05(19) . .
Sn2 Pt3 Sn3 Cl8 -3.3(2) . .
Pt2 Pt3 Sn3 Cl8 98.4(2) . .
Pt2 Pt3 Sn3 Cl8 44.5(2) 2_656 .
C3 Pt3 Sn3 Cl6 98.7(4) . .
Sn1 Pt3 Sn3 Cl6 -3.05(16) 2_656 .
Pt1 Pt3 Sn3 Cl6 -98.97(13) . .
Sn2 Pt3 Sn3 Cl6 -154.33(13) . .
Pt2 Pt3 Sn3 Cl6 -52.59(13) . .
Pt2 Pt3 Sn3 Cl6 -106.54(13) 2_656 .
C3 Pt3 Sn3 Cl7 1.8(3) . .
Sn1 Pt3 Sn3 Cl7 -99.97(14) 2_656 .
Pt1 Pt3 Sn3 Cl7 164.11(12) . .
Sn2 Pt3 Sn3 Cl7 108.74(12) . .
Pt2 Pt3 Sn3 Cl7 -149.51(12) . .
Pt2 Pt3 Sn3 Cl7 156.53(12) 2_656 .
C3 Pt3 Sn3 Pt1 -162.3(3) . .
Sn1 Pt3 Sn3 Pt1 95.92(8) 2_656 .
Sn2 Pt3 Sn3 Pt1 -55.37(2) . .
Pt2 Pt3 Sn3 Pt1 46.381(18) . .
Pt2 Pt3 Sn3 Pt1 -7.58(3) 2_656 .
C1 Pt1 Sn3 Cl8 6.5(4) . .
Sn1 Pt1 Sn3 Cl8 104.89(12) . .
Pt3 Pt1 Sn3 Cl8 -156.92(10) . .
Pt2 Pt1 Sn3 Cl8 155.31(9) . .
Sn2 Pt1 Sn3 Cl8 -100.35(10) . .
Pt2 Pt1 Sn3 Cl8 -149.43(9) 2_656 .
C1 Pt1 Sn3 Cl6 -92.1(4) . .
Sn1 Pt1 Sn3 Cl6 6.26(14) . .
Pt3 Pt1 Sn3 Cl6 104.45(11) . .
Pt2 Pt1 Sn3 Cl6 56.68(11) . .
Sn2 Pt1 Sn3 Cl6 161.02(11) . .
Pt2 Pt1 Sn3 Cl6 111.94(11) 2_656 .
C1 Pt1 Sn3 Cl7 123.5(4) . .
Sn1 Pt1 Sn3 Cl7 -138.1(3) . .
Pt3 Pt1 Sn3 Cl7 -39.9(3) . .
Pt2 Pt1 Sn3 Cl7 -87.7(3) . .
Sn2 Pt1 Sn3 Cl7 16.7(3) . .
Pt2 Pt1 Sn3 Cl7 -32.4(3) 2_656 .
C1 Pt1 Sn3 Pt3 163.4(4) . .
Sn1 Pt1 Sn3 Pt3 -98.19(8) . .
Pt2 Pt1 Sn3 Pt3 -47.77(2) . .
Sn2 Pt1 Sn3 Pt3 56.57(2) . .
Pt2 Pt1 Sn3 Pt3 7.49(2) 2_656 .
Sn1 Pt1 C1 O1 38(41) . .
Pt3 Pt1 C1 O1 -133(40) . .
Sn3 Pt1 C1 O1 -161(41) . .
Pt2 Pt1 C1 O1 81(41) . .
Sn2 Pt1 C1 O1 -68(41) . .
Pt2 Pt1 C1 O1 -11(41) 2_656 .
Pt2 Pt2 C2 O2 30(35) 2_656 .
Sn2 Pt2 C2 O2 -165(34) 2_656 .
Pt1 Pt2 C2 O2 42(34) . .
Pt3 Pt2 C2 O2 -15(34) . .
Sn1 Pt2 C2 O2 95(34) . .
Sn1 Pt2 C2 O2 -68(34) 2_656 .
Pt3 Pt2 C2 O2 151(34) 2_656 .
Pt1 Pt2 C2 O2 -133(34) 2_656 .
Sn1 Pt3 C3 O3 -90(21) 2_656 .
Pt1 Pt3 C3 O3 76(21) . .
Sn3 Pt3 C3 O3 110(21) . .
Sn2 Pt3 C3 O3 16(21) . .
Pt2 Pt3 C3 O3 -128(21) . .
Pt2 Pt3 C3 O3 -41(21) 2_656 .
C119 P1 C101 C102 -28.2(7) . .
C107 P1 C101 C102 -149.1(5) . .
C113 P1 C101 C102 91.4(6) . .
C119 P1 C101 C106 154.9(6) . .
C107 P1 C101 C106 34.0(6) . .
C113 P1 C101 C106 -85.4(6) . .
C106 C101 C102 C103 0.0 . .
P1 C101 C102 C103 -176.8(7) . .
C101 C102 C103 C104 0.0 . .
C102 C103 C104 C105 0.0 . .
C103 C104 C105 C106 0.0 . .
C104 C105 C106 C101 0.0 . .
C102 C101 C106 C105 0.0 . .
P1 C101 C106 C105 176.8(7) . .
C119 P1 C107 C108 -81.1(6) . .
C101 P1 C107 C108 40.4(6) . .
C113 P1 C107 C108 158.5(5) . .
C119 P1 C107 C112 96.5(6) . .
C101 P1 C107 C112 -142.1(5) . .
C113 P1 C107 C112 -23.9(6) . .
C112 C107 C108 C109 0.0 . .
P1 C107 C108 C109 177.6(6) . .
C107 C108 C109 C110 0.0 . .
C108 C109 C110 C111 0.0 . .
C109 C110 C111 C112 0.0 . .
C110 C111 C112 C107 0.0 . .
C108 C107 C112 C111 0.0 . .
P1 C107 C112 C111 -177.6(6) . .
C119 P1 C113 C114 141.7(6) . .
C107 P1 C113 C114 -97.4(5) . .
C101 P1 C113 C114 20.9(6) . .
C119 P1 C113 C118 -40.2(6) . .
C107 P1 C113 C118 80.8(6) . .
C101 P1 C113 C118 -160.9(5) . .
C118 C113 C114 C115 0.0 . .
P1 C113 C114 C115 178.2(6) . .
C113 C114 C115 C116 0.0 . .
C114 C115 C116 C117 0.0 . .
C115 C116 C117 C118 0.0 . .
C116 C117 C118 C113 0.0 . .
C114 C113 C118 C117 0.0 . .
P1 C113 C118 C117 -178.2(6) . .
C107 P1 C119 C120 26.9(7) . .
C101 P1 C119 C120 -93.0(7) . .
C113 P1 C119 C120 147.9(6) . .
C107 P1 C119 C124 -157.4(6) . .
C101 P1 C119 C124 82.7(7) . .
C113 P1 C119 C124 -36.4(7) . .
C124 C119 C120 C121 0.0 . .
P1 C119 C120 C121 175.7(8) . .
C119 C120 C121 C122 0.0 . .
C120 C121 C122 C123 0.0 . .
C121 C122 C123 C124 0.0 . .
C122 C123 C124 C119 0.0 . .
C120 C119 C124 C123 0.0 . .
P1 C119 C124 C123 -175.7(8) . .
C219 P2 C201 C202 -40.0(7) . .
C213 P2 C201 C202 80.5(6) . .
C207 P2 C201 C202 -158.8(5) . .
C219 P2 C201 C206 144.8(6) . .
C213 P2 C201 C206 -94.7(6) . .
C207 P2 C201 C206 26.0(7) . .
C206 C201 C202 C203 0.0 . .
P2 C201 C202 C203 -175.1(7) . .
C201 C202 C203 C204 0.0 . .
C202 C203 C204 C205 0.0 . .
C203 C204 C205 C206 0.0 . .
C204 C205 C206 C201 0.0 . .
C202 C201 C206 C205 0.0 . .
P2 C201 C206 C205 175.2(7) . .
C219 P2 C207 C208 -24.9(6) . .
C213 P2 C207 C208 -146.5(5) . .
C201 P2 C207 C208 93.0(6) . .
C219 P2 C207 C212 159.3(5) . .
C213 P2 C207 C212 37.7(6) . .
C201 P2 C207 C212 -82.8(6) . .
C212 C207 C208 C209 0.0 . .
P2 C207 C208 C209 -175.8(7) . .
C207 C208 C209 C210 0.0 . .
C208 C209 C210 C211 0.0 . .
C209 C210 C211 C212 0.0 . .
C210 C211 C212 C207 0.0 . .
C208 C207 C212 C211 0.0 . .
P2 C207 C212 C211 175.8(7) . .
C219 P2 C213 C214 90.3(5) . .
C207 P2 C213 C214 -149.3(5) . .
C201 P2 C213 C214 -28.1(6) . .
C219 P2 C213 C218 -87.8(5) . .
C207 P2 C213 C218 32.6(6) . .
C201 P2 C213 C218 153.8(5) . .
C218 C213 C214 C215 0.0 . .
P2 C213 C214 C215 -178.1(6) . .
C213 C214 C215 C216 0.0 . .
C214 C215 C216 C217 0.0 . .
C215 C216 C217 C218 0.0 . .
C216 C217 C218 C213 0.0 . .
C214 C213 C218 C217 0.0 . .
P2 C213 C218 C217 178.1(6) . .
C213 P2 C219 C220 -158.7(5) . .
C207 P2 C219 C220 80.5(6) . .
C201 P2 C219 C220 -39.2(6) . .
C213 P2 C219 C224 26.7(7) . .
C207 P2 C219 C224 -94.1(6) . .
C201 P2 C219 C224 146.2(5) . .
C224 C219 C220 C221 0.0 . .
P2 C219 C220 C221 -174.7(7) . .
C219 C220 C221 C222 0.0 . .
C220 C221 C222 C223 0.0 . .
C221 C222 C223 C224 0.0 . .
C222 C223 C224 C219 0.0 . .
C220 C219 C224 C223 0.0 . .
P2 C219 C224 C223 174.6(7) . .
